data_4104311
loop_
_publ_author_name
'Kil Sik Min'
'Antonio G. DiPasquale'
'Arnold L. Rheingold'
'Henry S. White'
'Joel S. Miller'

_publ_section_title
;
 Observation of Redox-Induced Electron Transfer and Spin Crossover for
 Dinuclear Cobalt and Iron Complexes with the
 2,5-Di-tert-butyl-3,6-dihydroxy-1,4-benzoquinonate Bridging Ligand
;
_journal_name_full 'Journal of the American Chemical Society'
_journal_page_first 6229
_journal_page_last 6236
_journal_paper_doi 10.1021/ja900909u
_journal_volume 131
_journal_year 2009
_chemical_formula_moiety 'C50 H54 Co2 N8 O4, 2(C2 H3 N), 3(B F4)'
_chemical_formula_sum 'C54 H60 B3 Co2 F12 N10 O4'
_chemical_formula_weight 1291.41
_chemical_name_systematic
;
  ?
;
_space_group_IT_number 15
_symmetry_cell_setting monoclinic
_symmetry_space_group_name_Hall '-C 2yc'
_symmetry_space_group_name_H-M 'C 1 2/c 1'
_atom_sites_solution_hydrogens geom
_atom_sites_solution_primary direct
_atom_sites_solution_secondary difmap
_audit_creation_method SHELXL-97
_cell_angle_alpha 90.00
_cell_angle_beta 116.9640(10)
_cell_angle_gamma 90.00
_cell_formula_units_Z 4
_cell_length_a 24.120(2)
_cell_length_b 15.4044(13)
_cell_length_c 17.0578(14)
_cell_measurement_reflns_used 8881
_cell_measurement_temperature 208(2)
_cell_measurement_theta_max 28.30
_cell_measurement_theta_min 2.36
_cell_volume 5648.9(8)
_computing_cell_refinement 'Bruker SMART'
_computing_data_collection 'Bruker SMART'
_computing_data_reduction 'Bruker SAINT'
_computing_molecular_graphics 'Bruker SHELXTL'
_computing_publication_material 'Bruker SHELXTL'
_computing_structure_refinement 'SHELXL-97 (Sheldrick, 1997)'
_computing_structure_solution 'SHELXS-97 (Sheldrick, 1990)'
_diffrn_ambient_temperature 208(2)
_diffrn_measured_fraction_theta_full 0.998
_diffrn_measured_fraction_theta_max 0.928
_diffrn_measurement_device_type 'CCD area detector'
_diffrn_measurement_method 'phi and omega scans'
_diffrn_radiation_monochromator graphite
_diffrn_radiation_source 'fine-focus sealed tube'
_diffrn_radiation_type MoK\a
_diffrn_radiation_wavelength 0.71073
_diffrn_reflns_av_R_equivalents 0.0252
_diffrn_reflns_av_sigmaI/netI 0.0360
_diffrn_reflns_limit_h_max 31
_diffrn_reflns_limit_h_min -31
_diffrn_reflns_limit_k_max 19
_diffrn_reflns_limit_k_min -15
_diffrn_reflns_limit_l_max 22
_diffrn_reflns_limit_l_min -15
_diffrn_reflns_number 14678
_diffrn_reflns_theta_full 25.00
_diffrn_reflns_theta_max 28.30
_diffrn_reflns_theta_min 1.81
_exptl_absorpt_coefficient_mu 0.683
_exptl_absorpt_correction_T_max 0.9045
_exptl_absorpt_correction_T_min 0.7487
_exptl_absorpt_correction_type multi-scan
_exptl_absorpt_process_details sadabs
_exptl_crystal_colour brown
_exptl_crystal_density_diffrn 1.518
_exptl_crystal_density_method 'not measured'
_exptl_crystal_description plates
_exptl_crystal_F_000 2652
_exptl_crystal_size_max 0.45
_exptl_crystal_size_mid 0.15
_exptl_crystal_size_min 0.15
_refine_diff_density_max 0.542
_refine_diff_density_min -0.329
_refine_diff_density_rms 0.076
_refine_ls_extinction_method none
_refine_ls_goodness_of_fit_ref 1.074
_refine_ls_hydrogen_treatment constr
_refine_ls_matrix_type full
_refine_ls_number_parameters 389
_refine_ls_number_reflns 6521
_refine_ls_number_restraints 19
_refine_ls_restrained_S_all 1.147
_refine_ls_R_factor_all 0.0642
_refine_ls_R_factor_gt 0.0550
_refine_ls_shift/su_max 0.018
_refine_ls_shift/su_mean 0.001
_refine_ls_structure_factor_coef Fsqd
_refine_ls_weighting_details 'calc w=1/[\s^2^(Fo^2^)+(0.0706P)^2^+10.4233P] where P=(Fo^2^+2Fc^2^)/3'
_refine_ls_weighting_scheme calc
_refine_ls_wR_factor_gt 0.1375
_refine_ls_wR_factor_ref 0.1428
_reflns_number_gt 5644
_reflns_number_total 6521
_reflns_threshold_expression >2sigma(I)
_cod_data_source_file ja900909u_si_002.cif
_cod_data_source_block jsm128
_cod_database_code 4104311

loop_
_symmetry_equiv_pos_as_xyz
'x, y, z'
'-x, y, -z+1/2'
'x+1/2, y+1/2, z'
'-x+1/2, y+1/2, -z+1/2'
'-x, -y, -z'
'x, -y, z-1/2'
'-x+1/2, -y+1/2, -z'
'x+1/2, -y+1/2, z-1/2'

loop_
_atom_site_label
_atom_site_type_symbol
_atom_site_fract_x
_atom_site_fract_y
_atom_site_fract_z
_atom_site_U_iso_or_equiv
_atom_site_adp_type
_atom_site_occupancy
_atom_site_symmetry_multiplicity
_atom_site_calc_flag
_atom_site_refinement_flags
_atom_site_disorder_assembly
_atom_site_disorder_group
Co1 Co 0.295456(15) 0.59024(2) 0.87399(2) 0.02207(12) Uani 1 1 d . . .
O1 O 0.22230(8) 0.64498(12) 0.85931(12) 0.0257(4) Uani 1 1 d . . .
O2 O 0.33513(8) 0.65571(12) 0.97695(12) 0.0269(4) Uani 1 1 d . . .
N1 N 0.25690(11) 0.52533(14) 0.76670(15) 0.0256(5) Uani 1 1 d . . .
N2 N 0.37322(11) 0.53469(16) 0.89476(17) 0.0319(5) Uani 1 1 d . . .
N3 N 0.28659(12) 0.49568(15) 0.94032(16) 0.0304(5) Uani 1 1 d . . .
N4 N 0.31808(11) 0.67726(15) 0.81396(16) 0.0294(5) Uani 1 1 d . . .
N5 N -0.0799(2) 0.4506(4) 0.6503(4) 0.1062(18) Uani 1 1 d . . .
C1 C 0.19713(13) 0.53211(19) 0.70603(19) 0.0304(6) Uani 1 1 d . . .
H1A H 0.1707 0.5701 0.7164 0.036 Uiso 1 1 calc R . .
C2 C 0.17375(15) 0.4852(2) 0.6295(2) 0.0368(7) Uani 1 1 d . . .
H2A H 0.1318 0.4905 0.5880 0.044 Uiso 1 1 calc R . .
C3 C 0.21355(16) 0.4295(2) 0.6146(2) 0.0413(7) Uani 1 1 d . . .
H3A H 0.1986 0.3964 0.5627 0.050 Uiso 1 1 calc R . .
C4 C 0.27486(16) 0.4235(2) 0.6764(2) 0.0376(7) Uani 1 1 d . . .
H4A H 0.3023 0.3865 0.6670 0.045 Uiso 1 1 calc R . .
C5 C 0.29561(13) 0.47229(17) 0.75193(19) 0.0280(6) Uani 1 1 d . . .
C6 C 0.36172(14) 0.4703(2) 0.8224(2) 0.0375(7) Uani 1 1 d . . .
H6A H 0.3895 0.4834 0.7962 0.045 Uiso 1 1 calc R . .
H6B H 0.3716 0.4118 0.8475 0.045 Uiso 1 1 calc R . .
C7 C 0.39537(15) 0.4886(2) 0.9808(2) 0.0430(8) Uani 1 1 d . . .
H7A H 0.4179 0.5291 1.0293 0.052 Uiso 1 1 calc R . .
H7B H 0.4238 0.4416 0.9844 0.052 Uiso 1 1 calc R . .
C8 C 0.34029(17) 0.4525(2) 0.9879(2) 0.0406(8) Uani 1 1 d . . .
C9 C 0.3420(2) 0.3829(3) 1.0397(3) 0.0601(11) Uani 1 1 d . . .
H9A H 0.3795 0.3532 1.0730 0.072 Uiso 1 1 calc R . .
C10 C 0.2884(3) 0.3577(3) 1.0420(3) 0.0731(15) Uani 1 1 d . . .
H10A H 0.2891 0.3104 1.0772 0.088 Uiso 1 1 calc R . .
C13 C 0.2335(2) 0.4011(2) 0.9931(3) 0.0569(11) Uani 1 1 d . . .
H13A H 0.1965 0.3840 0.9946 0.068 Uiso 1 1 calc R . .
C14 C 0.23380(17) 0.4702(2) 0.9417(2) 0.0393(7) Uani 1 1 d . . .
H14A H 0.1965 0.4999 0.9072 0.047 Uiso 1 1 calc R . .
C15 C 0.41584(14) 0.6069(2) 0.8970(2) 0.0412(8) Uani 1 1 d . . .
H15A H 0.4364 0.6321 0.9561 0.049 Uiso 1 1 calc R . .
H15B H 0.4480 0.5842 0.8824 0.049 Uiso 1 1 calc R . .
C16 C 0.37869(15) 0.6745(2) 0.8321(2) 0.0394(7) Uani 1 1 d . . .
C17 C 0.4017(2) 0.7332(3) 0.7919(3) 0.0599(11) Uani 1 1 d . . .
H17A H 0.4438 0.7311 0.8037 0.072 Uiso 1 1 calc R . .
C18 C 0.3625(3) 0.7943(3) 0.7347(3) 0.0647(12) Uani 1 1 d . . .
H18A H 0.3777 0.8349 0.7081 0.078 Uiso 1 1 calc R . .
C19 C 0.3014(2) 0.7953(2) 0.7170(3) 0.0529(10) Uani 1 1 d . . .
H19A H 0.2741 0.8363 0.6774 0.064 Uiso 1 1 calc R . .
C20 C 0.27990(17) 0.73627(19) 0.7572(2) 0.0371(7) Uani 1 1 d . . .
H20A H 0.2377 0.7372 0.7447 0.044 Uiso 1 1 calc R . .
C21 C 0.23111(11) 0.69624(16) 0.92624(16) 0.0199(5) Uani 1 1 d . . .
C22 C 0.29622(11) 0.70457(15) 0.99194(16) 0.0196(5) Uani 1 1 d . . .
C23 C 0.31682(11) 0.75922(16) 1.06547(16) 0.0205(5) Uani 1 1 d . . .
C24 C 0.38700(12) 0.76750(19) 1.12702(18) 0.0280(6) Uani 1 1 d . . .
C25 C 0.40314(15) 0.8292(3) 1.2051(2) 0.0598(12) Uani 1 1 d . . .
H25A H 0.3868 0.8866 1.1834 0.090 Uiso 1 1 calc R . .
H25B H 0.4480 0.8324 1.2397 0.090 Uiso 1 1 calc R . .
H25C H 0.3848 0.8076 1.2416 0.090 Uiso 1 1 calc R . .
C26 C 0.41445(15) 0.6779(3) 1.1660(2) 0.0503(9) Uani 1 1 d . . .
H26A H 0.3941 0.6559 1.1997 0.075 Uiso 1 1 calc R . .
H26B H 0.4587 0.6837 1.2041 0.075 Uiso 1 1 calc R . .
H26C H 0.4078 0.6378 1.1187 0.075 Uiso 1 1 calc R . .
C27 C 0.41893(14) 0.8032(2) 1.0743(2) 0.0434(8) Uani 1 1 d . . .
H27A H 0.4016 0.8596 1.0504 0.065 Uiso 1 1 calc R . .
H27B H 0.4123 0.7637 1.0266 0.065 Uiso 1 1 calc R . .
H27C H 0.4632 0.8090 1.1125 0.065 Uiso 1 1 calc R . .
C28 C -0.0385(2) 0.4555(3) 0.6352(3) 0.0693(12) Uani 1 1 d . . .
C29 C 0.0142(2) 0.4628(4) 0.6180(4) 0.0751(13) Uani 1 1 d . . .
H29C H 0.0031 0.4974 0.5655 0.113 Uiso 1 1 calc R . .
H29B H 0.0270 0.4054 0.6093 0.113 Uiso 1 1 calc R . .
H29A H 0.0481 0.4905 0.6676 0.113 Uiso 1 1 calc R . .
B1 B 0.0889(2) 0.7255(3) 0.5523(3) 0.0557(11) Uani 1 1 d D . .
F1 F 0.06966(13) 0.65147(15) 0.57470(18) 0.0706(7) Uani 1 1 d D A .
F2 F 0.1295(6) 0.7679(7) 0.6239(8) 0.148(6) Uani 0.563(19) 1 d PD A 1
F3 F 0.1238(8) 0.7023(6) 0.5133(14) 0.185(9) Uani 0.563(19) 1 d PD A 1
F4 F 0.0457(4) 0.7775(8) 0.5053(8) 0.112(5) Uani 0.563(19) 1 d PD A 1
F2A F 0.1430(4) 0.7482(11) 0.6010(13) 0.183(11) Uani 0.437(19) 1 d PD A 2
F3A F 0.0755(13) 0.7229(12) 0.4672(7) 0.180(11) Uani 0.437(19) 1 d PD A 2
F4A F 0.0515(7) 0.7908(7) 0.5504(19) 0.161(9) Uani 0.437(19) 1 d PD A 2

loop_
_atom_site_aniso_label
_atom_site_aniso_U_11
_atom_site_aniso_U_22
_atom_site_aniso_U_33
_atom_site_aniso_U_23
_atom_site_aniso_U_13
_atom_site_aniso_U_12
Co1 0.01842(18) 0.02361(19) 0.0232(2) -0.00467(14) 0.00855(14) 0.00268(13)
O1 0.0177(8) 0.0327(10) 0.0229(9) -0.0076(8) 0.0056(7) 0.0036(7)
O2 0.0176(8) 0.0324(10) 0.0266(10) -0.0088(8) 0.0063(7) 0.0042(7)
N1 0.0270(11) 0.0267(11) 0.0254(12) -0.0046(9) 0.0140(10) -0.0006(9)
N2 0.0233(11) 0.0333(12) 0.0351(13) -0.0083(10) 0.0096(10) 0.0069(9)
N3 0.0351(13) 0.0289(12) 0.0260(12) -0.0019(10) 0.0128(10) 0.0048(10)
N4 0.0320(12) 0.0281(11) 0.0327(13) -0.0089(10) 0.0188(11) -0.0022(10)
N5 0.084(3) 0.100(4) 0.155(5) 0.030(4) 0.073(4) 0.004(3)
C1 0.0281(14) 0.0339(14) 0.0297(14) -0.0032(12) 0.0137(12) 0.0017(11)
C2 0.0329(15) 0.0453(17) 0.0292(15) -0.0072(13) 0.0115(13) -0.0030(13)
C3 0.0470(19) 0.0455(18) 0.0320(16) -0.0153(14) 0.0186(15) -0.0071(15)
C4 0.0422(17) 0.0366(16) 0.0394(17) -0.0115(13) 0.0233(15) 0.0005(13)
C5 0.0318(14) 0.0240(12) 0.0333(15) -0.0032(11) 0.0191(12) 0.0004(11)
C6 0.0304(15) 0.0380(16) 0.0432(18) -0.0147(14) 0.0160(14) 0.0052(12)
C7 0.0366(17) 0.0437(18) 0.0382(17) -0.0035(14) 0.0077(14) 0.0201(14)
C8 0.053(2) 0.0356(16) 0.0291(15) 0.0010(13) 0.0152(14) 0.0164(14)
C9 0.087(3) 0.047(2) 0.044(2) 0.0158(17) 0.029(2) 0.026(2)
C10 0.131(5) 0.046(2) 0.057(3) 0.017(2) 0.056(3) 0.014(3)
C13 0.092(3) 0.044(2) 0.056(2) -0.0036(18) 0.052(2) -0.012(2)
C14 0.0507(19) 0.0382(16) 0.0366(17) -0.0064(13) 0.0265(15) -0.0051(14)
C15 0.0245(14) 0.0471(18) 0.055(2) -0.0205(16) 0.0209(14) -0.0039(13)
C16 0.0378(16) 0.0353(15) 0.053(2) -0.0201(14) 0.0277(15) -0.0105(13)
C17 0.061(2) 0.059(2) 0.082(3) -0.025(2) 0.052(2) -0.026(2)
C18 0.104(4) 0.044(2) 0.074(3) -0.006(2) 0.064(3) -0.021(2)
C19 0.086(3) 0.0327(16) 0.050(2) 0.0006(16) 0.040(2) -0.0019(18)
C20 0.0527(19) 0.0261(14) 0.0380(17) -0.0033(12) 0.0253(15) 0.0019(13)
C21 0.0184(11) 0.0215(11) 0.0191(11) -0.0011(9) 0.0078(10) 0.0003(9)
C22 0.0169(11) 0.0200(11) 0.0207(12) 0.0025(9) 0.0075(9) 0.0030(9)
C23 0.0165(11) 0.0263(12) 0.0162(11) 0.0010(10) 0.0051(9) 0.0024(9)
C24 0.0142(11) 0.0395(15) 0.0235(13) -0.0053(12) 0.0026(10) 0.0038(11)
C25 0.0187(14) 0.102(3) 0.044(2) -0.037(2) 0.0012(14) 0.0054(17)
C26 0.0268(16) 0.064(2) 0.045(2) 0.0123(18) 0.0034(14) 0.0130(15)
C27 0.0242(14) 0.056(2) 0.0475(19) -0.0089(16) 0.0139(14) -0.0107(14)
C28 0.060(3) 0.063(3) 0.086(3) 0.017(2) 0.034(3) 0.000(2)
C29 0.068(3) 0.084(3) 0.084(3) 0.015(3) 0.044(3) -0.001(2)
B1 0.063(3) 0.044(2) 0.066(3) 0.001(2) 0.035(3) -0.004(2)
F1 0.0817(18) 0.0481(13) 0.0867(19) 0.0087(12) 0.0424(15) -0.0073(12)
F2 0.175(12) 0.059(4) 0.106(6) -0.004(4) -0.027(7) -0.040(6)
F3 0.279(16) 0.071(4) 0.38(2) -0.019(9) 0.306(18) -0.005(8)
F4 0.054(4) 0.117(9) 0.127(8) 0.077(7) 0.007(4) 0.021(4)
F2A 0.027(4) 0.158(16) 0.26(2) 0.123(15) -0.023(7) -0.017(6)
F3A 0.30(2) 0.156(16) 0.090(8) -0.037(8) 0.092(12) -0.134(16)
F4A 0.102(10) 0.039(4) 0.34(3) 0.014(9) 0.100(14) -0.003(5)

loop_
_atom_type_symbol
_atom_type_description
_atom_type_scat_dispersion_real
_atom_type_scat_dispersion_imag
_atom_type_scat_source
C C 0.0033 0.0016 'International Tables Vol C Tables 4.2.6.8 and 6.1.1.4'
H H 0.0000 0.0000 'International Tables Vol C Tables 4.2.6.8 and 6.1.1.4'
O O 0.0106 0.0060 'International Tables Vol C Tables 4.2.6.8 and 6.1.1.4'
Co Co 0.3494 0.9721 'International Tables Vol C Tables 4.2.6.8 and 6.1.1.4'
N N 0.0061 0.0033 'International Tables Vol C Tables 4.2.6.8 and 6.1.1.4'
B B 0.0013 0.0007 'International Tables Vol C Tables 4.2.6.8 and 6.1.1.4'
F F 0.0171 0.0103 'International Tables Vol C Tables 4.2.6.8 and 6.1.1.4'

loop_
_geom_angle_atom_site_label_1
_geom_angle_atom_site_label_2
_geom_angle_atom_site_label_3
_geom_angle
_geom_angle_site_symmetry_1
_geom_angle_site_symmetry_3
O1 Co1 O2 86.12(8) . .
O1 Co1 N4 95.36(9) . .
O2 Co1 N4 88.63(10) . .
O1 Co1 N1 95.03(9) . .
O2 Co1 N1 177.68(9) . .
N4 Co1 N1 89.26(10) . .
O1 Co1 N3 94.06(10) . .
O2 Co1 N3 90.11(10) . .
N4 Co1 N3 170.38(10) . .
N1 Co1 N3 91.81(10) . .
O1 Co1 N2 177.45(9) . .
O2 Co1 N2 91.47(9) . .
N4 Co1 N2 85.41(11) . .
N1 Co1 N2 87.40(10) . .
N3 Co1 N2 85.09(11) . .
C21 O1 Co1 112.42(15) . .
C22 O2 Co1 112.64(16) . .
C1 N1 C5 119.7(2) . .
C1 N1 Co1 125.55(19) . .
C5 N1 Co1 114.68(19) . .
C7 N2 C15 113.0(3) . .
C7 N2 C6 110.1(2) . .
C15 N2 C6 112.1(2) . .
C7 N2 Co1 105.90(18) . .
C15 N2 Co1 105.75(17) . .
C6 N2 Co1 109.65(18) . .
C14 N3 C8 120.3(3) . .
C14 N3 Co1 126.4(2) . .
C8 N3 Co1 113.3(2) . .
C20 N4 C16 120.2(3) . .
C20 N4 Co1 126.3(2) . .
C16 N4 Co1 113.4(2) . .
N1 C1 C2 121.8(3) . .
N1 C1 H1A 119.1 . .
C2 C1 H1A 119.1 . .
C1 C2 C3 118.6(3) . .
C1 C2 H2A 120.7 . .
C3 C2 H2A 120.7 . .
C4 C3 C2 119.4(3) . .
C4 C3 H3A 120.3 . .
C2 C3 H3A 120.3 . .
C3 C4 C5 119.3(3) . .
C3 C4 H4A 120.3 . .
C5 C4 H4A 120.3 . .
N1 C5 C4 121.2(3) . .
N1 C5 C6 115.9(2) . .
C4 C5 C6 122.9(3) . .
C5 C6 N2 112.1(2) . .
C5 C6 H6A 109.2 . .
N2 C6 H6A 109.2 . .
C5 C6 H6B 109.2 . .
N2 C6 H6B 109.2 . .
H6A C6 H6B 107.9 . .
N2 C7 C8 108.7(3) . .
N2 C7 H7A 109.9 . .
C8 C7 H7A 109.9 . .
N2 C7 H7B 109.9 . .
C8 C7 H7B 109.9 . .
H7A C7 H7B 108.3 . .
N3 C8 C9 120.7(4) . .
N3 C8 C7 114.4(3) . .
C9 C8 C7 124.9(3) . .
C10 C9 C8 119.0(4) . .
C10 C9 H9A 120.5 . .
C8 C9 H9A 120.5 . .
C9 C10 C13 120.5(4) . .
C9 C10 H10A 119.8 . .
C13 C10 H10A 119.8 . .
C14 C13 C10 118.6(4) . .
C14 C13 H13A 120.7 . .
C10 C13 H13A 120.7 . .
N3 C14 C13 121.0(4) . .
N3 C14 H14A 119.5 . .
C13 C14 H14A 119.5 . .
C16 C15 N2 109.0(2) . .
C16 C15 H15A 109.9 . .
N2 C15 H15A 109.9 . .
C16 C15 H15B 109.9 . .
N2 C15 H15B 109.9 . .
H15A C15 H15B 108.3 . .
N4 C16 C17 119.9(4) . .
N4 C16 C15 114.6(3) . .
C17 C16 C15 125.4(3) . .
C18 C17 C16 119.5(4) . .
C18 C17 H17A 120.2 . .
C16 C17 H17A 120.2 . .
C19 C18 C17 119.5(4) . .
C19 C18 H18A 120.3 . .
C17 C18 H18A 120.3 . .
C18 C19 C20 119.7(4) . .
C18 C19 H19A 120.2 . .
C20 C19 H19A 120.2 . .
N4 C20 C19 121.2(3) . .
N4 C20 H20A 119.4 . .
C19 C20 H20A 119.4 . .
O1 C21 C23 124.1(2) . 7_567
O1 C21 C22 114.2(2) . .
C23 C21 C22 121.7(2) 7_567 .
O2 C22 C23 121.5(2) . .
O2 C22 C21 114.4(2) . .
C23 C22 C21 124.0(2) . .
C22 C23 C21 114.2(2) . 7_567
C22 C23 C24 119.6(2) . .
C21 C23 C24 126.2(2) 7_567 .
C27 C24 C25 106.9(3) . .
C27 C24 C23 108.7(2) . .
C25 C24 C23 114.2(2) . .
C27 C24 C26 110.1(3) . .
C25 C24 C26 106.8(3) . .
C23 C24 C26 110.1(2) . .
C24 C25 H25A 109.5 . .
C24 C25 H25B 109.5 . .
H25A C25 H25B 109.5 . .
C24 C25 H25C 109.5 . .
H25A C25 H25C 109.5 . .
H25B C25 H25C 109.5 . .
C24 C26 H26A 109.5 . .
C24 C26 H26B 109.5 . .
H26A C26 H26B 109.5 . .
C24 C26 H26C 109.5 . .
H26A C26 H26C 109.5 . .
H26B C26 H26C 109.5 . .
C24 C27 H27A 109.5 . .
C24 C27 H27B 109.5 . .
H27A C27 H27B 109.5 . .
C24 C27 H27C 109.5 . .
H27A C27 H27C 109.5 . .
H27B C27 H27C 109.5 . .
N5 C28 C29 178.7(7) . .
C28 C29 H29C 109.5 . .
C28 C29 H29B 109.5 . .
H29C C29 H29B 109.5 . .
C28 C29 H29A 109.5 . .
H29C C29 H29A 109.5 . .
H29B C29 H29A 109.5 . .
F2A B1 F4 124.0(10) . .
F2A B1 F2 30.4(12) . .
F4 B1 F2 108.6(8) . .
F2A B1 F3 72.4(11) . .
F4 B1 F3 112.1(9) . .
F2 B1 F3 102.6(9) . .
F2A B1 F4A 107.3(10) . .
F4 B1 F4A 33.0(11) . .
F2 B1 F4A 82.1(10) . .
F3 B1 F4A 139.1(10) . .
F2A B1 F1 116.2(8) . .
F4 B1 F1 115.0(6) . .
F2 B1 F1 110.9(7) . .
F3 B1 F1 106.9(5) . .
F4A B1 F1 109.0(8) . .
F2A B1 F3A 113.5(11) . .
F4 B1 F3A 66.9(12) . .
F2 B1 F3A 136.2(9) . .
F3 B1 F3A 49.4(9) . .
F4A B1 F3A 99.6(10) . .
F1 B1 F3A 109.7(6) . .

loop_
_geom_bond_atom_site_label_1
_geom_bond_atom_site_label_2
_geom_bond_distance
_geom_bond_site_symmetry_2
Co1 O1 1.8674(17) .
Co1 O2 1.8691(18) .
Co1 N4 1.910(2) .
Co1 N1 1.916(2) .
Co1 N3 1.915(2) .
Co1 N2 1.942(2) .
O1 C21 1.324(3) .
O2 C22 1.315(3) .
N1 C1 1.344(4) .
N1 C5 1.348(3) .
N2 C7 1.494(4) .
N2 C15 1.503(4) .
N2 C6 1.508(4) .
N3 C14 1.343(4) .
N3 C8 1.351(4) .
N4 C20 1.343(4) .
N4 C16 1.351(4) .
N5 C28 1.140(6) .
C1 C2 1.369(4) .
C1 H1A 0.9400 .
C2 C3 1.395(5) .
C2 H2A 0.9400 .
C3 C4 1.376(5) .
C3 H3A 0.9400 .
C4 C5 1.375(4) .
C4 H4A 0.9400 .
C5 C6 1.500(4) .
C6 H6A 0.9800 .
C6 H6B 0.9800 .
C7 C8 1.495(5) .
C7 H7A 0.9800 .
C7 H7B 0.9800 .
C8 C9 1.378(5) .
C9 C10 1.368(7) .
C9 H9A 0.9400 .
C10 C13 1.377(7) .
C10 H10A 0.9400 .
C13 C14 1.382(5) .
C13 H13A 0.9400 .
C14 H14A 0.9400 .
C15 C16 1.488(5) .
C15 H15A 0.9800 .
C15 H15B 0.9800 .
C16 C17 1.394(5) .
C17 C18 1.377(7) .
C17 H17A 0.9400 .
C18 C19 1.365(6) .
C18 H18A 0.9400 .
C19 C20 1.374(5) .
C19 H19A 0.9400 .
C20 H20A 0.9400 .
C21 C23 1.405(3) 7_567
C21 C22 1.464(3) .
C22 C23 1.401(4) .
C23 C21 1.405(3) 7_567
C23 C24 1.540(3) .
C24 C27 1.526(4) .
C24 C25 1.536(4) .
C24 C26 1.545(4) .
C25 H25A 0.9700 .
C25 H25B 0.9700 .
C25 H25C 0.9700 .
C26 H26A 0.9700 .
C26 H26B 0.9700 .
C26 H26C 0.9700 .
C27 H27A 0.9700 .
C27 H27B 0.9700 .
C27 H27C 0.9700 .
C28 C29 1.432(6) .
C29 H29C 0.9700 .
C29 H29B 0.9700 .
C29 H29A 0.9700 .
B1 F2A 1.238(10) .
B1 F4 1.271(8) .
B1 F2 1.340(9) .
B1 F3 1.337(7) .
B1 F4A 1.342(12) .
B1 F1 1.350(5) .
B1 F3A 1.336(10) .
